data_4125410
loop_
_publ_author_name
'Piou, Tiffany'
'Romanov-Michailidis, Fedor'
'Romanova-Michaelides, Maria'
'Jackson, Kelvin E.'
'Semakul, Natthawat'
'Taggart, Trevor D.'
'Newell, Brian S.'
'Rithner, Christopher D.'
'Paton, Robert S.'
'Rovis, Tomislav'

_publ_section_title
;
 Correlating Reactivity and Selectivity to Cyclopentadienyl Ligand
 Properties in Rh(III)-Catalyzed C-H Activation Reactions: An Experimental
 and Computational Study.
;
_journal_issue 3
_journal_name_full 'Journal of the American Chemical Society'
_journal_page_first 1296
_journal_page_last 1310
_journal_paper_doi 10.1021/jacs.6b11670
_journal_volume 139
_journal_year 2017
_chemical_formula_moiety 'C32 H42 Cl4 Rh2, 2(C H Cl3)'
_chemical_formula_sum 'C34 H44 Cl10 Rh2'
_chemical_formula_weight 1013.01
_space_group_crystal_system triclinic
_space_group_IT_number 2
_space_group_name_Hall '-P 1'
_space_group_name_H-M_alt 'P -1'
_symmetry_space_group_name_Hall '-P 1'
_symmetry_space_group_name_H-M 'P -1'
_atom_sites_solution_hydrogens geom
_audit_creation_method SHELXL-2014/7
_cell_angle_alpha 74.868(6)
_cell_angle_beta 75.734(6)
_cell_angle_gamma 68.376(6)
_cell_formula_units_Z 2
_cell_length_a 10.387(3)
_cell_length_b 12.581(3)
_cell_length_c 17.001(4)
_cell_measurement_reflns_used 7253
_cell_measurement_temperature 120(2)
_cell_measurement_theta_max 28.60
_cell_measurement_theta_min 2.66
_cell_volume 1965.6(9)
_computing_cell_refinement 'Bruker SAINT'
_computing_data_collection 'Bruker APEX2'
_computing_data_reduction 'Bruker SAINT'
_computing_molecular_graphics 'Bruker SHELXTL'
_computing_publication_material 'Bruker SHELXTL'
_computing_structure_refinement 'SHELXL-2014/7 (Sheldrick, 2014)'
_computing_structure_solution 'SHELXS-97 (Sheldrick 2008)'
_diffrn_ambient_temperature 120(2)
_diffrn_measured_fraction_theta_full 0.992
_diffrn_measured_fraction_theta_max 0.989
_diffrn_measurement_device_type 'Bruker APEX-II CCD'
_diffrn_measurement_method '\f and \w scans'
_diffrn_radiation_type MoK\a
_diffrn_radiation_wavelength 0.71073
_diffrn_reflns_av_R_equivalents 0.1750
_diffrn_reflns_av_unetI/netI 0.1360
_diffrn_reflns_Laue_measured_fraction_full 0.992
_diffrn_reflns_Laue_measured_fraction_max 0.989
_diffrn_reflns_limit_h_max 13
_diffrn_reflns_limit_h_min -13
_diffrn_reflns_limit_k_max 16
_diffrn_reflns_limit_k_min -16
_diffrn_reflns_limit_l_max 22
_diffrn_reflns_limit_l_min -22
_diffrn_reflns_number 55942
_diffrn_reflns_point_group_measured_fraction_full 0.992
_diffrn_reflns_point_group_measured_fraction_max 0.989
_diffrn_reflns_theta_full 25.242
_diffrn_reflns_theta_max 28.282
_diffrn_reflns_theta_min 1.773
_exptl_absorpt_coefficient_mu 1.544
_exptl_absorpt_correction_type none
_exptl_crystal_colour red
_exptl_crystal_density_diffrn 1.712
_exptl_crystal_description plate
_exptl_crystal_F_000 1016
_exptl_crystal_size_max 0.154
_exptl_crystal_size_mid 0.108
_exptl_crystal_size_min 0.049
_refine_diff_density_max 0.986
_refine_diff_density_min -1.049
_refine_diff_density_rms 0.284
_refine_ls_extinction_method none
_refine_ls_goodness_of_fit_ref 0.984
_refine_ls_hydrogen_treatment constr
_refine_ls_matrix_type full
_refine_ls_number_parameters 423
_refine_ls_number_reflns 9667
_refine_ls_number_restraints 0
_refine_ls_restrained_S_all 0.984
_refine_ls_R_factor_all 0.1257
_refine_ls_R_factor_gt 0.0529
_refine_ls_shift/su_max 0.001
_refine_ls_shift/su_mean 0.000
_refine_ls_structure_factor_coef Fsqd
_refine_ls_weighting_details 'w=1/[\s^2^(Fo^2^)+(0.0828P)^2^+0.4646P] where P=(Fo^2^+2Fc^2^)/3'
_refine_ls_weighting_scheme calc
_refine_ls_wR_factor_gt 0.1135
_refine_ls_wR_factor_ref 0.1694
_reflns_Friedel_coverage 0.000
_reflns_number_gt 5686
_reflns_number_total 9667
_reflns_threshold_expression 'I > 2\s(I)'
_cod_data_source_file Rh22.cif
_cod_data_source_block rovis214
_cod_depositor_comments 'Adding full bibliography for 4125410--4125429.cif.'
_cod_original_cell_volume 1965.6(8)
_cod_database_code 4125410
_shelx_shelxl_version_number 2014/7
_shelx_space_group_comment
; 
The symmetry employed for this shelxl refinement is uniquely defined 
by the following loop, which should always be used as a source of 
symmetry information in preference to the above space-group names. 
They are only intended as comments. 
;
_shelx_estimated_absorpt_t_min 0.797
_shelx_estimated_absorpt_t_max 0.928

loop_
_space_group_symop_operation_xyz
'x, y, z'
'-x, -y, -z'

loop_
_atom_site_label
_atom_site_type_symbol
_atom_site_fract_x
_atom_site_fract_y
_atom_site_fract_z
_atom_site_U_iso_or_equiv
_atom_site_adp_type
_atom_site_occupancy
_atom_site_site_symmetry_order
_atom_site_calc_flag
_atom_site_refinement_flags_posn
_atom_site_refinement_flags_adp
Rh1 Rh 0.45423(6) 0.37088(5) 0.51029(3) 0.01252(14) Uani 1 1 d . .
C1 C 0.5501(7) 0.2083(6) 0.4617(4) 0.0145(15) Uani 1 1 d . .
C2 C 0.6790(7) 0.1190(7) 0.4802(5) 0.0185(16) Uani 1 1 d . .
C3 C 0.6719(8) 0.0275(7) 0.5452(5) 0.0228(17) Uani 1 1 d . .
C4 C 0.5382(8) 0.0245(6) 0.5958(4) 0.0172(15) Uani 1 1 d . .
C5 C 0.4123(8) 0.1111(6) 0.5824(4) 0.0146(15) Uani 1 1 d . .
C6 C 0.4176(7) 0.2061(6) 0.5128(4) 0.0119(10) Uani 1 1 d . .
C7 C 0.3076(7) 0.3111(6) 0.4834(4) 0.0130(14) Uani 1 1 d . .
C8 C 0.3740(8) 0.3685(6) 0.4065(4) 0.0170(15) Uani 1 1 d . .
C9 C 0.5226(7) 0.3102(6) 0.3951(4) 0.0146(15) Uani 1 1 d . .
C10 C 0.8183(8) 0.1280(7) 0.4294(5) 0.0279(19) Uani 1 1 d . .
H10A H 0.8203 0.1276 0.3715 0.042 Uiso 1 1 calc R U
H10B H 0.8953 0.0616 0.4506 0.042 Uiso 1 1 calc R U
H10C H 0.8291 0.2005 0.4332 0.042 Uiso 1 1 calc R U
C11 C 0.8028(8) -0.0717(7) 0.5656(5) 0.0262(18) Uani 1 1 d . .
H11A H 0.7853 -0.1459 0.5753 0.039 Uiso 1 1 calc R U
H11B H 0.8277 -0.0641 0.6153 0.039 Uiso 1 1 calc R U
H11C H 0.8801 -0.0694 0.5192 0.039 Uiso 1 1 calc R U
C12 C 0.5401(9) -0.0791(7) 0.6673(5) 0.0261(18) Uani 1 1 d . .
H12A H 0.5857 -0.1518 0.6460 0.039 Uiso 1 1 calc R U
H12B H 0.4436 -0.0741 0.6940 0.039 Uiso 1 1 calc R U
H12C H 0.5924 -0.0778 0.7076 0.039 Uiso 1 1 calc R U
C13 C 0.2726(8) 0.1100(7) 0.6345(5) 0.0218(17) Uani 1 1 d . .
H13A H 0.2463 0.1611 0.6746 0.033 Uiso 1 1 calc R U
H13B H 0.2795 0.0304 0.6639 0.033 Uiso 1 1 calc R U
H13C H 0.2011 0.1377 0.5989 0.033 Uiso 1 1 calc R U
C14 C 0.1537(8) 0.3546(7) 0.5157(5) 0.0239(18) Uani 1 1 d . .
H14A H 0.1054 0.3139 0.4974 0.036 Uiso 1 1 calc R U
H14B H 0.1165 0.4384 0.4947 0.036 Uiso 1 1 calc R U
H14C H 0.1385 0.3399 0.5762 0.036 Uiso 1 1 calc R U
C15 C 0.2988(9) 0.4736(7) 0.3481(5) 0.0248(18) Uani 1 1 d . .
H15A H 0.3588 0.5225 0.3234 0.037 Uiso 1 1 calc R U
H15B H 0.2110 0.5185 0.3786 0.037 Uiso 1 1 calc R U
H15C H 0.2779 0.4480 0.3043 0.037 Uiso 1 1 calc R U
C16 C 0.6236(8) 0.3464(7) 0.3225(4) 0.0212(17) Uani 1 1 d . .
H16A H 0.6523 0.2932 0.2836 0.032 Uiso 1 1 calc R U
H16B H 0.7065 0.3438 0.3417 0.032 Uiso 1 1 calc R U
H16C H 0.5780 0.4258 0.2948 0.032 Uiso 1 1 calc R U
Cl1 Cl 0.42187(19) 0.34522(16) 0.65762(11) 0.0200(4) Uani 1 1 d . .
Cl2 Cl 0.33101(18) 0.57676(15) 0.50155(11) 0.0170(4) Uani 1 1 d . .
Rh2 Rh 0.36082(6) 0.43218(5) 0.03913(3) 0.01158(14) Uani 1 1 d . .
C17 C 0.1596(7) 0.3972(6) 0.0905(4) 0.0119(10) Uani 1 1 d . .
C18 C 0.1029(7) 0.3691(6) 0.1760(4) 0.0168(15) Uani 1 1 d . .
C19 C 0.0315(7) 0.4595(7) 0.2175(5) 0.0187(16) Uani 1 1 d . .
C20 C 0.0079(7) 0.5798(7) 0.1767(4) 0.0184(16) Uani 1 1 d . .
C21 C 0.0523(7) 0.6097(6) 0.0924(4) 0.0173(15) Uani 1 1 d . .
C22 C 0.1324(7) 0.5170(6) 0.0479(4) 0.0166(15) Uani 1 1 d . .
C23 C 0.2034(7) 0.5173(6) -0.0377(4) 0.0153(15) Uani 1 1 d . .
C24 C 0.2694(7) 0.3974(7) -0.0474(5) 0.0196(16) Uani 1 1 d . .
C25 C 0.2538(7) 0.3219(6) 0.0318(4) 0.0152(15) Uani 1 1 d . .
C26 C 0.1230(9) 0.2426(7) 0.2157(5) 0.031(2) Uani 1 1 d . .
H26A H 0.2137 0.2075 0.2350 0.046 Uiso 1 1 calc R U
H26B H 0.1209 0.2007 0.1751 0.046 Uiso 1 1 calc R U
H26C H 0.0473 0.2379 0.2628 0.046 Uiso 1 1 calc R U
C27 C -0.0304(9) 0.4381(8) 0.3096(5) 0.032(2) Uani 1 1 d . .
H27A H -0.1324 0.4764 0.3171 0.049 Uiso 1 1 calc R U
H27B H 0.0111 0.4699 0.3401 0.049 Uiso 1 1 calc R U
H27C H -0.0094 0.3542 0.3305 0.049 Uiso 1 1 calc R U
C28 C -0.0673(8) 0.6728(7) 0.2284(5) 0.0272(19) Uani 1 1 d . .
H28A H -0.0173 0.6578 0.2741 0.041 Uiso 1 1 calc R U
H28B H -0.1634 0.6717 0.2506 0.041 Uiso 1 1 calc R U
H28C H -0.0701 0.7492 0.1940 0.041 Uiso 1 1 calc R U
C29 C 0.0196(9) 0.7353(7) 0.0480(5) 0.032(2) Uani 1 1 d . .
H29A H -0.0682 0.7830 0.0768 0.048 Uiso 1 1 calc R U
H29B H 0.0096 0.7409 -0.0089 0.048 Uiso 1 1 calc R U
H29C H 0.0962 0.7634 0.0474 0.048 Uiso 1 1 calc R U
C30 C 0.2043(8) 0.6201(7) -0.1072(4) 0.0243(18) Uani 1 1 d . .
H30A H 0.1120 0.6546 -0.1246 0.036 Uiso 1 1 calc R U
H30B H 0.2762 0.5941 -0.1540 0.036 Uiso 1 1 calc R U
H30C H 0.2251 0.6782 -0.0882 0.036 Uiso 1 1 calc R U
C31 C 0.3492(8) 0.3568(8) -0.1271(5) 0.029(2) Uani 1 1 d . .
H31A H 0.4024 0.4089 -0.1587 0.043 Uiso 1 1 calc R U
H31B H 0.2829 0.3578 -0.1597 0.043 Uiso 1 1 calc R U
H31C H 0.4142 0.2775 -0.1147 0.043 Uiso 1 1 calc R U
C32 C 0.3168(8) 0.1908(6) 0.0459(5) 0.0259(18) Uani 1 1 d . .
H32A H 0.3551 0.1625 0.0976 0.039 Uiso 1 1 calc R U
H32B H 0.3922 0.1679 -0.0002 0.039 Uiso 1 1 calc R U
H32C H 0.2440 0.1568 0.0495 0.039 Uiso 1 1 calc R U
Cl3 Cl 0.46214(18) 0.32116(16) 0.16114(11) 0.0184(4) Uani 1 1 d . .
Cl4 Cl 0.41099(17) 0.60821(15) 0.04537(11) 0.0155(4) Uani 1 1 d . .
C33 C 0.2959(9) 0.9352(7) 0.9047(5) 0.0290(19) Uani 1 1 d . .
H33 H 0.3663 0.8579 0.8960 0.035 Uiso 1 1 calc R U
Cl5 Cl 0.1468(3) 0.9581(2) 0.86008(16) 0.0438(6) Uani 1 1 d . .
Cl6 Cl 0.3726(2) 1.04315(19) 0.85605(13) 0.0349(5) Uani 1 1 d . .
Cl7 Cl 0.2456(3) 0.93323(19) 1.01112(14) 0.0440(6) Uani 1 1 d . .
C34 C 0.2551(8) 0.8093(7) 0.2869(5) 0.0228(17) Uani 1 1 d . .
H34 H 0.3330 0.7590 0.3183 0.027 Uiso 1 1 calc R U
Cl8 Cl 0.2583(2) 0.74018(18) 0.20984(12) 0.0312(5) Uani 1 1 d . .
Cl9 Cl 0.2822(4) 0.9426(2) 0.24276(17) 0.0664(9) Uani 1 1 d . .
Cl10 Cl 0.0938(3) 0.8291(3) 0.35640(17) 0.0564(8) Uani 1 1 d . .

loop_
_atom_site_aniso_label
_atom_site_aniso_U_11
_atom_site_aniso_U_22
_atom_site_aniso_U_33
_atom_site_aniso_U_23
_atom_site_aniso_U_13
_atom_site_aniso_U_12
Rh1 0.0129(3) 0.0142(3) 0.0119(3) -0.0050(2) -0.0010(2) -0.0049(2)
C1 0.016(4) 0.011(3) 0.018(4) -0.008(3) -0.003(3) -0.003(3)
C2 0.014(4) 0.025(4) 0.021(4) -0.013(3) 0.000(3) -0.007(3)
C3 0.024(4) 0.022(4) 0.024(4) -0.016(3) -0.007(3) 0.000(3)
C4 0.024(4) 0.017(4) 0.014(4) -0.005(3) 0.000(3) -0.011(3)
C5 0.024(4) 0.016(4) 0.007(3) -0.002(3) 0.001(3) -0.012(3)
C6 0.011(2) 0.010(2) 0.015(3) -0.004(2) -0.006(2) -0.0011(19)
C7 0.016(4) 0.014(3) 0.010(3) -0.004(3) 0.000(3) -0.006(3)
C8 0.022(4) 0.019(4) 0.017(4) -0.007(3) -0.002(3) -0.012(3)
C9 0.019(4) 0.017(4) 0.013(4) -0.008(3) -0.006(3) -0.005(3)
C10 0.018(4) 0.026(4) 0.036(5) -0.006(4) 0.000(4) -0.005(3)
C11 0.022(4) 0.018(4) 0.031(5) -0.007(3) -0.003(4) 0.003(3)
C12 0.033(5) 0.022(4) 0.025(5) -0.005(3) -0.016(4) -0.003(4)
C13 0.020(4) 0.023(4) 0.019(4) 0.001(3) 0.000(3) -0.008(3)
C14 0.016(4) 0.022(4) 0.029(5) -0.009(4) 0.000(3) 0.000(3)
C15 0.030(4) 0.024(4) 0.022(4) -0.003(3) -0.015(4) -0.004(4)
C16 0.025(4) 0.025(4) 0.015(4) -0.007(3) -0.002(3) -0.008(3)
Cl1 0.0191(9) 0.0269(10) 0.0141(9) -0.0058(8) -0.0009(7) -0.0076(8)
Cl2 0.0141(8) 0.0156(8) 0.0226(10) -0.0077(7) -0.0022(7) -0.0041(7)
Rh2 0.0095(3) 0.0150(3) 0.0114(3) -0.0048(2) -0.0016(2) -0.0038(2)
C17 0.011(2) 0.010(2) 0.015(3) -0.004(2) -0.006(2) -0.0011(19)
C18 0.016(4) 0.020(4) 0.017(4) 0.002(3) -0.004(3) -0.011(3)
C19 0.012(4) 0.030(4) 0.018(4) -0.004(3) -0.001(3) -0.012(3)
C20 0.008(3) 0.032(4) 0.018(4) -0.013(3) 0.004(3) -0.008(3)
C21 0.013(4) 0.018(4) 0.019(4) -0.002(3) -0.005(3) -0.002(3)
C22 0.011(3) 0.027(4) 0.018(4) -0.004(3) -0.004(3) -0.011(3)
C23 0.015(4) 0.029(4) 0.008(3) -0.006(3) -0.003(3) -0.011(3)
C24 0.013(4) 0.030(4) 0.023(4) -0.015(3) -0.004(3) -0.009(3)
C25 0.015(4) 0.018(4) 0.016(4) -0.007(3) -0.007(3) -0.004(3)
C26 0.034(5) 0.028(5) 0.028(5) 0.010(4) -0.011(4) -0.016(4)
C27 0.028(5) 0.049(6) 0.016(4) -0.006(4) 0.008(4) -0.015(4)
C28 0.018(4) 0.040(5) 0.025(4) -0.018(4) 0.007(3) -0.010(4)
C29 0.028(5) 0.023(4) 0.040(5) -0.009(4) -0.002(4) -0.002(4)
C30 0.022(4) 0.038(5) 0.013(4) -0.002(3) -0.001(3) -0.013(4)
C31 0.024(4) 0.050(5) 0.025(5) -0.022(4) -0.002(3) -0.017(4)
C32 0.028(4) 0.021(4) 0.032(5) -0.016(4) -0.005(4) -0.003(3)
Cl3 0.0177(9) 0.0233(9) 0.0158(9) -0.0028(7) -0.0059(7) -0.0068(7)
Cl4 0.0130(8) 0.0180(9) 0.0175(9) -0.0094(7) 0.0007(7) -0.0052(7)
C33 0.036(5) 0.020(4) 0.028(5) -0.004(4) 0.001(4) -0.010(4)
Cl5 0.0410(14) 0.0401(14) 0.0520(16) -0.0009(12) -0.0121(12) -0.0176(11)
Cl6 0.0359(12) 0.0347(12) 0.0348(12) -0.0093(10) 0.0030(10) -0.0160(10)
Cl7 0.0754(19) 0.0294(12) 0.0276(12) -0.0063(10) 0.0028(12) -0.0244(12)
C34 0.014(4) 0.026(4) 0.027(4) -0.009(3) 0.002(3) -0.005(3)
Cl8 0.0463(13) 0.0260(11) 0.0247(11) -0.0068(9) -0.0085(9) -0.0126(10)
Cl9 0.117(3) 0.0457(16) 0.0562(18) -0.0123(14) 0.0014(17) -0.0566(18)
Cl10 0.0269(12) 0.085(2) 0.0527(16) -0.0311(15) 0.0185(11) -0.0162(13)

loop_
_atom_type_symbol
_atom_type_description
_atom_type_scat_dispersion_real
_atom_type_scat_dispersion_imag
_atom_type_scat_source
C C 0.0033 0.0016 'International Tables Vol C Tables 4.2.6.8 and 6.1.1.4'
H H 0.0000 0.0000 'International Tables Vol C Tables 4.2.6.8 and 6.1.1.4'
Cl Cl 0.1484 0.1585 'International Tables Vol C Tables 4.2.6.8 and 6.1.1.4'
Rh Rh -1.1178 0.9187 'International Tables Vol C Tables 4.2.6.8 and 6.1.1.4'

loop_
_geom_angle_atom_site_label_1
_geom_angle_atom_site_label_2
_geom_angle_atom_site_label_3
_geom_angle
_geom_angle_site_symmetry_1
_geom_angle_site_symmetry_3
C7 Rh1 C8 40.2(3) . .
C7 Rh1 C9 67.3(3) . .
C8 Rh1 C9 39.0(3) . .
C7 Rh1 C1 66.2(3) . .
C8 Rh1 C1 65.0(3) . .
C9 Rh1 C1 39.3(3) . .
C7 Rh1 C6 39.1(2) . .
C8 Rh1 C6 64.5(3) . .
C9 Rh1 C6 64.9(3) . .
C1 Rh1 C6 38.0(2) . .
C7 Rh1 Cl1 106.92(19) . .
C8 Rh1 Cl1 146.4(2) . .
C9 Rh1 Cl1 153.90(19) . .
C1 Rh1 Cl1 114.63(19) . .
C6 Rh1 Cl1 94.20(18) . .
C7 Rh1 Cl2 102.58(19) . .
C8 Rh1 Cl2 91.5(2) . .
C9 Rh1 Cl2 115.85(19) . .
C1 Rh1 Cl2 154.57(19) . .
C6 Rh1 Cl2 140.74(17) . .
Cl1 Rh1 Cl2 90.18(6) . .
C7 Rh1 Cl2 161.45(19) . 2_666
C8 Rh1 Cl2 123.9(2) . 2_666
C9 Rh1 Cl2 94.14(19) . 2_666
C1 Rh1 Cl2 99.83(19) . 2_666
C6 Rh1 Cl2 133.88(18) . 2_666
Cl1 Rh1 Cl2 89.74(6) . 2_666
Cl2 Rh1 Cl2 85.05(6) . 2_666
C2 C1 C6 120.7(6) . .
C2 C1 C9 131.2(7) . .
C6 C1 C9 108.0(6) . .
C2 C1 Rh1 125.3(5) . .
C6 C1 Rh1 72.2(4) . .
C9 C1 Rh1 68.6(4) . .
C3 C2 C1 118.4(7) . .
C3 C2 C10 121.8(7) . .
C1 C2 C10 119.8(7) . .
C2 C3 C4 120.7(7) . .
C2 C3 C11 121.0(7) . .
C4 C3 C11 118.3(7) . .
C5 C4 C3 122.8(7) . .
C5 C4 C12 119.9(6) . .
C3 C4 C12 117.3(7) . .
C4 C5 C6 117.1(6) . .
C4 C5 C13 123.7(6) . .
C6 C5 C13 119.2(6) . .
C1 C6 C5 120.1(6) . .
C1 C6 C7 108.6(6) . .
C5 C6 C7 131.2(6) . .
C1 C6 Rh1 69.8(4) . .
C5 C6 Rh1 128.0(5) . .
C7 C6 Rh1 66.1(4) . .
C6 C7 C8 106.1(6) . .
C6 C7 C14 130.9(6) . .
C8 C7 C14 122.9(6) . .
C6 C7 Rh1 74.8(4) . .
C8 C7 Rh1 70.9(4) . .
C14 C7 Rh1 122.7(5) . .
C9 C8 C7 109.4(6) . .
C9 C8 C15 124.9(7) . .
C7 C8 C15 125.6(7) . .
C9 C8 Rh1 70.8(4) . .
C7 C8 Rh1 68.9(4) . .
C15 C8 Rh1 126.2(5) . .
C8 C9 C1 107.2(6) . .
C8 C9 C16 123.7(6) . .
C1 C9 C16 128.8(6) . .
C8 C9 Rh1 70.2(4) . .
C1 C9 Rh1 72.2(4) . .
C16 C9 Rh1 126.7(5) . .
Rh1 Cl2 Rh1 94.94(6) . 2_666
C25 Rh2 C23 67.4(3) . .
C25 Rh2 C24 39.6(3) . .
C23 Rh2 C24 39.5(3) . .
C25 Rh2 C22 66.4(3) . .
C23 Rh2 C22 39.3(3) . .
C24 Rh2 C22 65.2(3) . .
C25 Rh2 C17 39.8(2) . .
C23 Rh2 C17 65.5(3) . .
C24 Rh2 C17 65.0(3) . .
C22 Rh2 C17 38.3(2) . .
C25 Rh2 Cl4 112.0(2) . 2_665
C23 Rh2 Cl4 109.55(19) . 2_665
C24 Rh2 Cl4 93.2(2) . 2_665
C22 Rh2 Cl4 148.48(19) . 2_665
C17 Rh2 Cl4 151.73(17) . 2_665
C25 Rh2 Cl3 98.6(2) . .
C23 Rh2 Cl3 158.09(19) . .
C24 Rh2 Cl3 135.4(2) . .
C22 Rh2 Cl3 120.48(19) . .
C17 Rh2 Cl3 92.86(18) . .
Cl4 Rh2 Cl3 91.04(6) 2_665 .
C25 Rh2 Cl4 161.7(2) . .
C23 Rh2 Cl4 97.4(2) . .
C24 Rh2 Cl4 131.9(2) . .
C22 Rh2 Cl4 95.42(19) . .
C17 Rh2 Cl4 125.68(17) . .
Cl4 Rh2 Cl4 82.03(6) 2_665 .
Cl3 Rh2 Cl4 92.67(6) . .
C18 C17 C22 121.0(6) . .
C18 C17 C25 131.0(6) . .
C22 C17 C25 107.9(6) . .
C18 C17 Rh2 126.9(5) . .
C22 C17 Rh2 70.3(4) . .
C25 C17 Rh2 66.5(4) . .
C19 C18 C17 117.6(6) . .
C19 C18 C26 123.4(7) . .
C17 C18 C26 118.9(7) . .
C18 C19 C20 122.1(7) . .
C18 C19 C27 121.5(7) . .
C20 C19 C27 116.5(7) . .
C21 C20 C19 121.4(7) . .
C21 C20 C28 120.6(7) . .
C19 C20 C28 118.0(7) . .
C20 C21 C22 117.8(7) . .
C20 C21 C29 121.8(7) . .
C22 C21 C29 120.3(7) . .
C21 C22 C17 119.8(6) . .
C21 C22 C23 132.0(7) . .
C17 C22 C23 108.1(6) . .
C21 C22 Rh2 124.1(5) . .
C17 C22 Rh2 71.4(4) . .
C23 C22 Rh2 68.0(4) . .
C24 C23 C22 107.3(6) . .
C24 C23 C30 124.0(6) . .
C22 C23 C30 128.6(7) . .
C24 C23 Rh2 70.5(4) . .
C22 C23 Rh2 72.7(4) . .
C30 C23 Rh2 124.9(5) . .
C23 C24 C25 109.5(6) . .
C23 C24 C31 125.4(7) . .
C25 C24 C31 125.0(7) . .
C23 C24 Rh2 70.0(4) . .
C25 C24 Rh2 69.2(4) . .
C31 C24 Rh2 124.7(5) . .
C24 C25 C17 106.7(6) . .
C24 C25 C32 124.1(6) . .
C17 C25 C32 129.1(7) . .
C24 C25 Rh2 71.2(4) . .
C17 C25 Rh2 73.8(4) . .
C32 C25 Rh2 123.3(5) . .
Rh2 Cl4 Rh2 97.97(6) 2_665 .
Cl6 C33 Cl7 111.2(5) . .
Cl6 C33 Cl5 110.0(4) . .
Cl7 C33 Cl5 109.9(5) . .
Cl8 C34 Cl9 110.0(4) . .
Cl8 C34 Cl10 110.6(4) . .
Cl9 C34 Cl10 110.6(4) . .

loop_
_geom_bond_atom_site_label_1
_geom_bond_atom_site_label_2
_geom_bond_distance
_geom_bond_site_symmetry_2
Rh1 C7 2.113(7) .
Rh1 C8 2.140(7) .
Rh1 C9 2.149(7) .
Rh1 C1 2.198(6) .
Rh1 C6 2.230(7) .
Rh1 Cl1 2.3945(19) .
Rh1 Cl2 2.4121(19) .
Rh1 Cl2 2.4986(19) 2_666
C1 C2 1.439(10) .
C1 C6 1.441(10) .
C1 C9 1.462(10) .
C2 C3 1.382(11) .
C2 C10 1.518(10) .
C3 C4 1.450(11) .
C3 C11 1.510(10) .
C4 C5 1.384(10) .
C4 C12 1.530(10) .
C5 C6 1.453(9) .
C5 C13 1.505(10) .
C6 C7 1.458(9) .
C7 C8 1.462(10) .
C7 C14 1.495(10) .
C8 C9 1.432(10) .
C8 C15 1.510(10) .
C9 C16 1.500(10) .
Cl2 Rh1 2.4986(18) 2_666
Rh2 C25 2.114(7) .
Rh2 C23 2.135(7) .
Rh2 C24 2.141(7) .
Rh2 C22 2.199(7) .
Rh2 C17 2.214(7) .
Rh2 Cl4 2.3990(18) 2_665
Rh2 Cl3 2.4169(19) .
Rh2 Cl4 2.4876(18) .
C17 C18 1.431(10) .
C17 C22 1.447(10) .
C17 C25 1.476(9) .
C18 C19 1.371(10) .
C18 C26 1.515(10) .
C19 C20 1.447(11) .
C19 C27 1.533(10) .
C20 C21 1.388(10) .
C20 C28 1.509(10) .
C21 C22 1.435(10) .
C21 C29 1.514(10) .
C22 C23 1.460(10) .
C23 C24 1.444(10) .
C23 C30 1.508(10) .
C24 C25 1.442(10) .
C24 C31 1.510(10) .
C25 C32 1.511(10) .
Cl4 Rh2 2.3990(18) 2_665
C33 Cl6 1.747(8) .
C33 Cl7 1.752(8) .
C33 Cl5 1.786(9) .
C34 Cl8 1.739(8) .
C34 Cl9 1.743(8) .
C34 Cl10 1.771(8) .
